data_4101927
loop_
_publ_author_name
'Jared S. Silvia'
'Christopher C. Cummins'

_publ_contact_author_address
;Department of Chemistry
Massachusetts Institute of Technology
Cambridge, MA
02139
;
_publ_contact_author_email ccummins@mit.edu
_publ_contact_author_name 'Christopher C. Cummins'
_publ_section_title
;
 Ligand-Based Reduction of CO2 to CO Mediated by an Anionic Niobium
 Nitride Complex
;
_journal_name_full 'Journal of the American Chemical Society'
_journal_page_first 2169
_journal_page_last 2171
_journal_paper_doi 10.1021/ja910445r
_journal_volume 132
_journal_year 2010
_chemical_formula_moiety 'C42 H63 N4 Nb O3'
_chemical_formula_sum 'C42 H63 N4 Nb O3'
_chemical_formula_weight 764.87
_chemical_name_systematic
; 
 ? 
;
_space_group_IT_number 2
_symmetry_cell_setting triclinic
_symmetry_space_group_name_Hall '-P 1'
_symmetry_space_group_name_H-M 'P -1'
_atom_sites_solution_hydrogens geom
_atom_sites_solution_primary direct
_atom_sites_solution_secondary difmap
_audit_creation_method SHELXL-97
_cell_angle_alpha 83.4910(10)
_cell_angle_beta 81.0630(10)
_cell_angle_gamma 68.6630(10)
_cell_formula_units_Z 2
_cell_length_a 10.3420(8)
_cell_length_b 13.7425(11)
_cell_length_c 15.7297(13)
_cell_measurement_reflns_used 9899
_cell_measurement_temperature 100(2)
_cell_measurement_theta_max 28.1725
_cell_measurement_theta_min 2.1640
_cell_volume 2053.1(3)
_computing_cell_refinement 'SAINT 7.46A (Bruker-AXS, 2008)'
_computing_data_collection 'APEX2 3.0 (Bruker-AXS, 2008)'
_computing_data_reduction 'SAINT 7.46A (Bruker-AXS, 2008)'
_computing_molecular_graphics 'Bruker SHELXTL'
_computing_publication_material 'Bruker SHELXTL'
_computing_structure_refinement 'SHELXL-97 (Sheldrick, 2008)'
_computing_structure_solution 'SHELXS-97 (Sheldrick, 2008)'
_diffrn_ambient_temperature 100(2)
_diffrn_detector_area_resol_mean 8.3
_diffrn_measured_fraction_theta_full 0.995
_diffrn_measured_fraction_theta_max 0.995
_diffrn_measurement_device_type 'Bruker Smart APEX CCD'
_diffrn_measurement_method 'omega and phi scans'
_diffrn_radiation_monochromator graphite
_diffrn_radiation_source 'fine-focus sealed tube'
_diffrn_radiation_type MoK\a
_diffrn_radiation_wavelength 0.71073
_diffrn_reflns_av_R_equivalents 0.0552
_diffrn_reflns_av_sigmaI/netI 0.0535
_diffrn_reflns_limit_h_max 13
_diffrn_reflns_limit_h_min -13
_diffrn_reflns_limit_k_max 18
_diffrn_reflns_limit_k_min -18
_diffrn_reflns_limit_l_max 20
_diffrn_reflns_limit_l_min -20
_diffrn_reflns_number 39195
_diffrn_reflns_theta_full 28.22
_diffrn_reflns_theta_max 28.22
_diffrn_reflns_theta_min 1.31
_exptl_absorpt_coefficient_mu 0.334
_exptl_absorpt_correction_T_max 0.9674
_exptl_absorpt_correction_T_min 0.9182
_exptl_absorpt_correction_type multi-scan
_exptl_absorpt_process_details 'SADABS (Sheldrick, 2008)'
_exptl_crystal_colour orange
_exptl_crystal_density_diffrn 1.237
_exptl_crystal_density_method 'not measured'
_exptl_crystal_F_000 816
_exptl_crystal_size_max 0.26
_exptl_crystal_size_mid 0.10
_exptl_crystal_size_min 0.10
_refine_diff_density_max 0.511
_refine_diff_density_min -0.375
_refine_diff_density_rms 0.074
_refine_ls_extinction_method none
_refine_ls_goodness_of_fit_ref 1.023
_refine_ls_hydrogen_treatment constr
_refine_ls_matrix_type full
_refine_ls_number_parameters 469
_refine_ls_number_reflns 10081
_refine_ls_number_restraints 0
_refine_ls_restrained_S_all 1.023
_refine_ls_R_factor_all 0.0515
_refine_ls_R_factor_gt 0.0370
_refine_ls_shift/su_max 0.001
_refine_ls_shift/su_mean 0.000
_refine_ls_structure_factor_coef Fsqd
_refine_ls_weighting_details 'calc w=1/[\s^2^(Fo^2^)+(0.0299P)^2^+1.4011P] where P=(Fo^2^+2Fc^2^)/3'
_refine_ls_weighting_scheme calc
_refine_ls_wR_factor_gt 0.0793
_refine_ls_wR_factor_ref 0.0861
_reflns_number_gt 8300
_reflns_number_total 10081
_reflns_threshold_expression >2sigma(I)
_cod_data_source_file ja910445r_si_001_1.cif
_cod_data_source_block tBu-2
_cod_database_code 4101927

loop_
_symmetry_equiv_pos_as_xyz
'x, y, z'
'-x, -y, -z'

loop_
_atom_site_label
_atom_site_type_symbol
_atom_site_fract_x
_atom_site_fract_y
_atom_site_fract_z
_atom_site_U_iso_or_equiv
_atom_site_adp_type
_atom_site_occupancy
_atom_site_symmetry_multiplicity
_atom_site_calc_flag
_atom_site_refinement_flags
_atom_site_disorder_assembly
_atom_site_disorder_group
Nb1 Nb 1.288440(19) 1.136721(14) 1.253949(11) 0.01295(5) Uani 1 1 d . . .
N1 N 1.15877(17) 1.23366(13) 1.16891(10) 0.0156(3) Uani 1 1 d . . .
N2 N 1.45311(17) 1.17475(13) 1.21348(10) 0.0138(3) Uani 1 1 d . . .
N3 N 1.20440(18) 1.20239(13) 1.36526(10) 0.0163(3) Uani 1 1 d . . .
N4 N 1.43156(18) 0.99771(14) 1.31684(11) 0.0186(4) Uani 1 1 d . . .
O511 O 1.29568(18) 0.94496(13) 1.10735(10) 0.0306(4) Uani 1 1 d . . .
O5 O 1.22007(15) 1.02403(11) 1.23096(9) 0.0176(3) Uani 1 1 d . . .
O411 O 1.58456(19) 0.82312(13) 1.34031(11) 0.0364(4) Uani 1 1 d . . .
C11 C 1.2117(2) 1.29095(16) 1.09714(13) 0.0164(4) Uani 1 1 d . . .
C12 C 1.2198(2) 1.38702(16) 1.10937(13) 0.0188(4) Uani 1 1 d . . .
H12 H 1.1929 1.4136 1.1651 0.023 Uiso 1 1 calc R . .
C13 C 1.2666(2) 1.44519(16) 1.04142(14) 0.0211(4) Uani 1 1 d . . .
C14 C 1.3044(2) 1.40538(17) 0.96009(14) 0.0233(5) Uani 1 1 d . . .
H14 H 1.3359 1.4447 0.9133 0.028 Uiso 1 1 calc R . .
C15 C 1.2973(2) 1.30958(17) 0.94542(13) 0.0213(4) Uani 1 1 d . . .
C16 C 1.2509(2) 1.25283(16) 1.01528(13) 0.0177(4) Uani 1 1 d . . .
H16 H 1.2461 1.1870 1.0066 0.021 Uiso 1 1 calc R . .
C131 C 1.2757(3) 1.54945(18) 1.05623(16) 0.0323(6) Uani 1 1 d . . .
H13A H 1.3555 1.5592 1.0186 0.049 Uiso 1 1 calc R . .
H13B H 1.2880 1.5506 1.1166 0.049 Uiso 1 1 calc R . .
H13C H 1.1893 1.6060 1.0431 0.049 Uiso 1 1 calc R . .
C151 C 1.3441(3) 1.26452(18) 0.85814(14) 0.0278(5) Uani 1 1 d . . .
H15A H 1.3472 1.3203 0.8140 0.042 Uiso 1 1 calc R . .
H15B H 1.2782 1.2334 0.8457 0.042 Uiso 1 1 calc R . .
H15C H 1.4375 1.2106 0.8579 0.042 Uiso 1 1 calc R . .
C17 C 1.0084(2) 1.24462(17) 1.16098(14) 0.0205(4) Uani 1 1 d . . .
C173 C 1.0018(2) 1.17742(19) 1.09041(14) 0.0256(5) Uani 1 1 d . . .
H17A H 1.0229 1.2091 1.0334 0.038 Uiso 1 1 calc R . .
H17B H 0.9078 1.1740 1.0959 0.038 Uiso 1 1 calc R . .
H17C H 1.0705 1.1066 1.0972 0.038 Uiso 1 1 calc R . .
C172 C 0.9205(2) 1.35894(18) 1.13790(16) 0.0270(5) Uani 1 1 d . . .
H17D H 0.9223 1.4035 1.1817 0.041 Uiso 1 1 calc R . .
H17E H 0.8237 1.3648 1.1357 0.041 Uiso 1 1 calc R . .
H17F H 0.9592 1.3814 1.0815 0.041 Uiso 1 1 calc R . .
C171 C 0.9399(2) 1.21087(18) 1.24690(14) 0.0223(5) Uani 1 1 d . . .
H17G H 0.9848 1.1353 1.2586 0.033 Uiso 1 1 calc R . .
H17H H 0.8401 1.2276 1.2438 0.033 Uiso 1 1 calc R . .
H17I H 0.9509 1.2481 1.2933 0.033 Uiso 1 1 calc R . .
C21 C 1.4952(2) 1.23678(15) 1.26502(12) 0.0149(4) Uani 1 1 d . . .
C22 C 1.4782(2) 1.34098(16) 1.23973(13) 0.0189(4) Uani 1 1 d . . .
H22 H 1.4359 1.3726 1.1892 0.023 Uiso 1 1 calc R . .
C23 C 1.5231(2) 1.39887(17) 1.28821(13) 0.0208(4) Uani 1 1 d . . .
C24 C 1.5858(2) 1.35051(17) 1.36158(14) 0.0217(5) Uani 1 1 d . . .
H24 H 1.6183 1.3892 1.3941 0.026 Uiso 1 1 calc R . .
C25 C 1.6022(2) 1.24700(17) 1.38859(13) 0.0194(4) Uani 1 1 d . . .
C26 C 1.5557(2) 1.19057(16) 1.33977(13) 0.0171(4) Uani 1 1 d . . .
H26 H 1.5653 1.1201 1.3575 0.020 Uiso 1 1 calc R . .
C231 C 1.4989(3) 1.51300(19) 1.26373(16) 0.0337(6) Uani 1 1 d . . .
H23A H 1.4129 1.5563 1.2970 0.051 Uiso 1 1 calc R . .
H23B H 1.4901 1.5271 1.2020 0.051 Uiso 1 1 calc R . .
H23C H 1.5782 1.5296 1.2763 0.051 Uiso 1 1 calc R . .
C251 C 1.6648(3) 1.1986(2) 1.47008(15) 0.0308(5) Uani 1 1 d . . .
H25A H 1.6730 1.2530 1.5018 0.046 Uiso 1 1 calc R . .
H25B H 1.7578 1.1461 1.4557 0.046 Uiso 1 1 calc R . .
H25C H 1.6045 1.1650 1.5059 0.046 Uiso 1 1 calc R . .
C27 C 1.5651(2) 1.12113(16) 1.14242(12) 0.0154(4) Uani 1 1 d . . .
C273 C 1.5922(2) 1.20297(17) 1.07474(13) 0.0196(4) Uani 1 1 d . . .
H27A H 1.5037 1.2488 1.0546 0.029 Uiso 1 1 calc R . .
H27B H 1.6569 1.1677 1.0259 0.029 Uiso 1 1 calc R . .
H27C H 1.6334 1.2449 1.1004 0.029 Uiso 1 1 calc R . .
C272 C 1.7014(2) 1.05446(17) 1.17930(14) 0.0205(4) Uani 1 1 d . . .
H27D H 1.7385 1.1001 1.2036 0.031 Uiso 1 1 calc R . .
H27E H 1.7700 1.0163 1.1332 0.031 Uiso 1 1 calc R . .
H27F H 1.6826 1.0045 1.2246 0.031 Uiso 1 1 calc R . .
C271 C 1.5117(2) 1.04866(16) 1.10293(13) 0.0188(4) Uani 1 1 d . . .
H27G H 1.5090 0.9907 1.1448 0.028 Uiso 1 1 calc R . .
H27H H 1.5743 1.0209 1.0510 0.028 Uiso 1 1 calc R . .
H27I H 1.4173 1.0879 1.0877 0.028 Uiso 1 1 calc R . .
C31 C 1.1820(2) 1.31226(17) 1.37213(14) 0.0202(4) Uani 1 1 d . . .
C32 C 1.2534(2) 1.34139(19) 1.42715(15) 0.0251(5) Uani 1 1 d . . .
H32 H 1.3213 1.2889 1.4577 0.030 Uiso 1 1 calc R . .
C33 C 1.2263(3) 1.4468(2) 1.43793(16) 0.0331(6) Uani 1 1 d . . .
C34 C 1.1305(3) 1.5226(2) 1.39034(17) 0.0367(7) Uani 1 1 d . . .
H34 H 1.1148 1.5943 1.3956 0.044 Uiso 1 1 calc R . .
C35 C 1.0573(3) 1.49654(18) 1.33538(16) 0.0311(6) Uani 1 1 d . . .
C36 C 1.0842(2) 1.38994(17) 1.32760(14) 0.0230(5) Uani 1 1 d . . .
H36 H 1.0341 1.3706 1.2908 0.028 Uiso 1 1 calc R . .
C331 C 1.2985(3) 1.4780(2) 1.50065(19) 0.0463(8) Uani 1 1 d . . .
H33A H 1.3516 1.5203 1.4697 0.070 Uiso 1 1 calc R . .
H33B H 1.3625 1.4151 1.5281 0.070 Uiso 1 1 calc R . .
H33C H 1.2285 1.5190 1.5448 0.070 Uiso 1 1 calc R . .
C351 C 0.9508(3) 1.5795(2) 1.2857(2) 0.0476(8) Uani 1 1 d . . .
H35A H 0.9335 1.6483 1.3064 0.071 Uiso 1 1 calc R . .
H35B H 0.8634 1.5652 1.2942 0.071 Uiso 1 1 calc R . .
H35C H 0.9865 1.5788 1.2242 0.071 Uiso 1 1 calc R . .
C37 C 1.1610(2) 1.14848(17) 1.44942(13) 0.0210(5) Uani 1 1 d . . .
C373 C 1.1205(2) 1.05859(17) 1.42858(13) 0.0220(5) Uani 1 1 d . . .
H37A H 1.0416 1.0861 1.3945 0.033 Uiso 1 1 calc R . .
H37B H 1.0934 1.0233 1.4823 0.033 Uiso 1 1 calc R . .
H37C H 1.2003 1.0086 1.3955 0.033 Uiso 1 1 calc R . .
C372 C 1.0315(3) 1.2263(2) 1.49847(15) 0.0333(6) Uani 1 1 d . . .
H37D H 0.9589 1.2580 1.4601 0.050 Uiso 1 1 calc R . .
H37E H 1.0569 1.2813 1.5184 0.050 Uiso 1 1 calc R . .
H37F H 0.9960 1.1895 1.5482 0.050 Uiso 1 1 calc R . .
C371 C 1.2799(3) 1.1046(2) 1.50582(15) 0.0312(6) Uani 1 1 d . . .
H37G H 1.2535 1.0622 1.5550 0.047 Uiso 1 1 calc R . .
H37H H 1.2976 1.1625 1.5268 0.047 Uiso 1 1 calc R . .
H37I H 1.3648 1.0610 1.4718 0.047 Uiso 1 1 calc R . .
C51 C 1.2396(2) 0.94757(16) 1.18072(13) 0.0188(4) Uani 1 1 d . . .
C511 C 1.1831(2) 0.86191(17) 1.22313(14) 0.0234(5) Uani 1 1 d . . .
C514 C 1.0299(2) 0.91142(19) 1.26120(16) 0.0295(5) Uani 1 1 d . . .
H51A H 0.9753 0.9547 1.2161 0.044 Uiso 1 1 calc R . .
H51B H 1.0235 0.9551 1.3079 0.044 Uiso 1 1 calc R . .
H51C H 0.9928 0.8561 1.2840 0.044 Uiso 1 1 calc R . .
C513 C 1.1969(3) 0.7860(2) 1.15593(17) 0.0420(7) Uani 1 1 d . . .
H51D H 1.1641 0.7300 1.1831 0.063 Uiso 1 1 calc R . .
H51E H 1.2952 0.7556 1.1316 0.063 Uiso 1 1 calc R . .
H51F H 1.1404 0.8235 1.1098 0.063 Uiso 1 1 calc R . .
C512 C 1.2705(3) 0.80222(18) 1.29617(16) 0.0303(5) Uani 1 1 d . . .
H51G H 1.2373 0.7461 1.3224 0.045 Uiso 1 1 calc R . .
H51H H 1.2606 0.8506 1.3400 0.045 Uiso 1 1 calc R . .
H51I H 1.3691 0.7720 1.2725 0.045 Uiso 1 1 calc R . .
C41 C 1.5069(2) 0.91111(18) 1.32791(13) 0.0219(5) Uani 1 1 d . . .

loop_
_atom_site_aniso_label
_atom_site_aniso_U_11
_atom_site_aniso_U_22
_atom_site_aniso_U_33
_atom_site_aniso_U_23
_atom_site_aniso_U_13
_atom_site_aniso_U_12
Nb1 0.01271(9) 0.01305(9) 0.01350(9) -0.00231(6) -0.00061(6) -0.00499(7)
N1 0.0149(8) 0.0149(8) 0.0174(8) -0.0009(6) -0.0017(6) -0.0060(7)
N2 0.0142(8) 0.0135(8) 0.0146(8) -0.0027(6) -0.0017(6) -0.0056(7)
N3 0.0170(9) 0.0178(9) 0.0155(8) -0.0046(7) 0.0008(7) -0.0079(7)
N4 0.0187(9) 0.0177(9) 0.0208(9) -0.0004(7) -0.0031(7) -0.0082(8)
O511 0.0391(10) 0.0352(10) 0.0242(8) -0.0107(7) 0.0082(7) -0.0233(8)
O5 0.0182(7) 0.0155(7) 0.0207(7) -0.0025(6) -0.0031(6) -0.0073(6)
O411 0.0416(11) 0.0226(9) 0.0385(10) -0.0047(7) -0.0176(8) 0.0022(8)
C11 0.0141(10) 0.0154(10) 0.0177(10) 0.0026(8) -0.0037(8) -0.0034(8)
C12 0.0199(11) 0.0165(10) 0.0184(10) -0.0004(8) -0.0041(8) -0.0041(9)
C13 0.0236(11) 0.0160(10) 0.0234(11) 0.0031(8) -0.0077(9) -0.0057(9)
C14 0.0255(12) 0.0219(11) 0.0202(10) 0.0065(8) -0.0027(9) -0.0081(10)
C15 0.0203(11) 0.0214(11) 0.0179(10) 0.0002(8) -0.0034(8) -0.0024(9)
C16 0.0173(10) 0.0155(10) 0.0195(10) -0.0018(8) -0.0045(8) -0.0039(8)
C131 0.0477(16) 0.0202(12) 0.0316(13) 0.0025(10) -0.0074(11) -0.0152(12)
C151 0.0338(13) 0.0264(12) 0.0200(11) -0.0007(9) 0.0001(9) -0.0084(11)
C17 0.0148(10) 0.0217(11) 0.0248(11) 0.0018(9) -0.0052(8) -0.0062(9)
C173 0.0237(12) 0.0316(13) 0.0262(11) 0.0002(9) -0.0088(9) -0.0137(10)
C172 0.0157(11) 0.0259(12) 0.0364(13) 0.0050(10) -0.0085(9) -0.0035(10)
C171 0.0146(10) 0.0247(12) 0.0271(11) -0.0028(9) -0.0004(8) -0.0067(9)
C21 0.0127(9) 0.0163(10) 0.0157(9) -0.0046(7) 0.0017(7) -0.0056(8)
C22 0.0204(11) 0.0204(11) 0.0169(10) -0.0024(8) 0.0005(8) -0.0091(9)
C23 0.0251(11) 0.0197(11) 0.0210(10) -0.0041(8) 0.0019(9) -0.0129(9)
C24 0.0214(11) 0.0263(12) 0.0221(11) -0.0091(9) 0.0009(8) -0.0131(10)
C25 0.0175(10) 0.0248(11) 0.0172(10) -0.0049(8) -0.0009(8) -0.0083(9)
C26 0.0161(10) 0.0177(10) 0.0185(10) -0.0024(8) -0.0004(8) -0.0075(8)
C231 0.0525(17) 0.0254(13) 0.0309(13) -0.0040(10) -0.0017(12) -0.0236(12)
C251 0.0353(14) 0.0319(14) 0.0297(13) -0.0007(10) -0.0169(10) -0.0125(11)
C27 0.0132(10) 0.0167(10) 0.0160(9) -0.0035(7) -0.0006(7) -0.0046(8)
C273 0.0200(11) 0.0240(11) 0.0155(10) -0.0024(8) 0.0013(8) -0.0098(9)
C272 0.0153(10) 0.0214(11) 0.0240(11) -0.0057(8) -0.0010(8) -0.0050(9)
C271 0.0185(10) 0.0171(10) 0.0216(10) -0.0071(8) -0.0022(8) -0.0058(9)
C31 0.0190(11) 0.0193(11) 0.0227(11) -0.0095(8) 0.0069(8) -0.0085(9)
C32 0.0187(11) 0.0304(13) 0.0284(12) -0.0152(10) 0.0062(9) -0.0109(10)
C33 0.0306(13) 0.0381(15) 0.0367(14) -0.0247(11) 0.0143(11) -0.0201(12)
C34 0.0399(15) 0.0229(13) 0.0473(16) -0.0205(11) 0.0194(12) -0.0158(12)
C35 0.0329(13) 0.0198(12) 0.0348(13) -0.0100(10) 0.0118(11) -0.0063(10)
C36 0.0233(11) 0.0194(11) 0.0244(11) -0.0080(9) 0.0056(9) -0.0068(9)
C331 0.0419(16) 0.0566(19) 0.0537(18) -0.0383(15) 0.0145(13) -0.0308(15)
C351 0.0571(19) 0.0201(13) 0.0546(18) -0.0055(12) 0.0048(15) -0.0045(13)
C37 0.0254(11) 0.0249(12) 0.0138(10) -0.0042(8) 0.0038(8) -0.0117(10)
C373 0.0249(12) 0.0243(12) 0.0178(10) 0.0017(8) 0.0002(8) -0.0121(10)
C372 0.0367(14) 0.0335(14) 0.0273(12) -0.0097(10) 0.0165(11) -0.0154(12)
C371 0.0427(15) 0.0386(14) 0.0199(11) 0.0013(10) -0.0092(10) -0.0221(12)
C51 0.0175(10) 0.0198(11) 0.0204(10) -0.0048(8) -0.0024(8) -0.0072(9)
C511 0.0287(12) 0.0210(11) 0.0244(11) -0.0041(9) 0.0004(9) -0.0143(10)
C514 0.0249(12) 0.0323(13) 0.0348(13) 0.0026(10) -0.0028(10) -0.0161(11)
C513 0.064(2) 0.0365(15) 0.0363(14) -0.0112(12) 0.0065(13) -0.0336(15)
C512 0.0297(13) 0.0218(12) 0.0364(13) 0.0019(10) -0.0025(10) -0.0074(10)
C41 0.0238(12) 0.0265(13) 0.0175(10) -0.0039(9) -0.0043(8) -0.0100(10)

loop_
_atom_type_symbol
_atom_type_description
_atom_type_scat_dispersion_real
_atom_type_scat_dispersion_imag
_atom_type_scat_source
C C 0.0033 0.0016 'International Tables Vol C Tables 4.2.6.8 and 6.1.1.4'
H H 0.0000 0.0000 'International Tables Vol C Tables 4.2.6.8 and 6.1.1.4'
N N 0.0061 0.0033 'International Tables Vol C Tables 4.2.6.8 and 6.1.1.4'
O O 0.0106 0.0060 'International Tables Vol C Tables 4.2.6.8 and 6.1.1.4'
Nb Nb -2.0727 0.6215 'International Tables Vol C Tables 4.2.6.8 and 6.1.1.4'

loop_
_geom_angle_atom_site_label_1
_geom_angle_atom_site_label_2
_geom_angle_atom_site_label_3
_geom_angle
_geom_angle_site_symmetry_1
_geom_angle_site_symmetry_3
_geom_angle_publ_flag
N2 Nb1 N3 107.10(7) . . ?
N2 Nb1 O5 135.83(6) . . ?
N3 Nb1 O5 114.37(6) . . ?
N2 Nb1 N1 98.06(7) . . ?
N3 Nb1 N1 102.63(7) . . ?
O5 Nb1 N1 87.44(6) . . ?
N2 Nb1 N4 85.94(7) . . ?
N3 Nb1 N4 92.60(7) . . ?
O5 Nb1 N4 77.86(6) . . ?
N1 Nb1 N4 162.23(6) . . ?
C11 N1 C17 110.38(16) . . ?
C11 N1 Nb1 121.02(13) . . ?
C17 N1 Nb1 127.97(12) . . ?
C21 N2 C27 113.94(15) . . ?
C21 N2 Nb1 120.50(12) . . ?
C27 N2 Nb1 123.62(12) . . ?
C31 N3 C37 113.66(15) . . ?
C31 N3 Nb1 119.67(12) . . ?
C37 N3 Nb1 126.65(13) . . ?
C41 N4 Nb1 159.68(16) . . ?
C51 O5 Nb1 145.22(13) . . ?
C12 C11 C16 118.95(18) . . ?
C12 C11 N1 119.83(18) . . ?
C16 C11 N1 121.19(18) . . ?
C11 C12 C13 121.28(19) . . ?
C14 C13 C12 118.5(2) . . ?
C14 C13 C131 121.02(19) . . ?
C12 C13 C131 120.5(2) . . ?
C13 C14 C15 121.79(19) . . ?
C14 C15 C16 118.19(19) . . ?
C14 C15 C151 121.64(19) . . ?
C16 C15 C151 120.1(2) . . ?
C11 C16 C15 121.29(19) . . ?
N1 C17 C171 110.08(17) . . ?
N1 C17 C172 110.80(17) . . ?
C171 C17 C172 107.76(18) . . ?
N1 C17 C173 112.05(17) . . ?
C171 C17 C173 108.43(18) . . ?
C172 C17 C173 107.57(18) . . ?
C26 C21 C22 119.90(18) . . ?
C26 C21 N2 119.28(17) . . ?
C22 C21 N2 120.81(18) . . ?
C23 C22 C21 120.3(2) . . ?
C24 C23 C22 118.74(19) . . ?
C24 C23 C231 120.5(2) . . ?
C22 C23 C231 120.7(2) . . ?
C23 C24 C25 121.86(19) . . ?
C24 C25 C26 118.62(19) . . ?
C24 C25 C251 120.50(19) . . ?
C26 C25 C251 120.9(2) . . ?
C25 C26 C21 120.50(19) . . ?
N2 C27 C271 107.07(15) . . ?
N2 C27 C273 109.94(16) . . ?
C271 C27 C273 110.97(17) . . ?
N2 C27 C272 110.70(16) . . ?
C271 C27 C272 108.41(17) . . ?
C273 C27 C272 109.72(17) . . ?
C36 C31 C32 118.7(2) . . ?
C36 C31 N3 120.58(19) . . ?
C32 C31 N3 120.6(2) . . ?
C31 C32 C33 120.9(2) . . ?
C34 C33 C32 118.8(2) . . ?
C34 C33 C331 120.4(2) . . ?
C32 C33 C331 120.7(3) . . ?
C35 C34 C33 121.9(2) . . ?
C34 C35 C36 117.9(2) . . ?
C34 C35 C351 121.5(2) . . ?
C36 C35 C351 120.6(2) . . ?
C31 C36 C35 121.7(2) . . ?
C373 C37 N3 109.12(16) . . ?
C373 C37 C371 108.63(19) . . ?
N3 C37 C371 111.65(17) . . ?
C373 C37 C372 107.51(18) . . ?
N3 C37 C372 109.47(18) . . ?
C371 C37 C372 110.36(19) . . ?
O511 C51 O5 123.23(19) . . ?
O511 C51 C511 122.22(19) . . ?
O5 C51 C511 114.54(17) . . ?
C513 C511 C514 110.3(2) . . ?
C513 C511 C51 109.24(18) . . ?
C514 C511 C51 110.11(18) . . ?
C513 C511 C512 109.3(2) . . ?
C514 C511 C512 109.06(19) . . ?
C51 C511 C512 108.80(18) . . ?
N4 C41 O411 179.0(2) . . ?

loop_
_geom_bond_atom_site_label_1
_geom_bond_atom_site_label_2
_geom_bond_distance
_geom_bond_site_symmetry_2
_geom_bond_publ_flag
Nb1 N2 1.9530(16) . ?
Nb1 N3 1.9875(16) . ?
Nb1 O5 2.0081(14) . ?
Nb1 N1 2.0532(17) . ?
Nb1 N4 2.1881(18) . ?
N1 C11 1.454(2) . ?
N1 C17 1.530(3) . ?
N2 C21 1.452(2) . ?
N2 C27 1.516(2) . ?
N3 C31 1.456(3) . ?
N3 C37 1.529(3) . ?
N4 C41 1.172(3) . ?
O511 C51 1.207(2) . ?
O5 C51 1.324(2) . ?
O411 C41 1.197(3) . ?
C11 C12 1.390(3) . ?
C11 C16 1.390(3) . ?
C12 C13 1.394(3) . ?
C13 C14 1.392(3) . ?
C13 C131 1.515(3) . ?
C14 C15 1.392(3) . ?
C15 C16 1.400(3) . ?
C15 C151 1.507(3) . ?
C17 C171 1.531(3) . ?
C17 C172 1.537(3) . ?
C17 C173 1.547(3) . ?
C21 C26 1.396(3) . ?
C21 C22 1.396(3) . ?
C22 C23 1.395(3) . ?
C23 C24 1.392(3) . ?
C23 C231 1.509(3) . ?
C24 C25 1.394(3) . ?
C25 C26 1.394(3) . ?
C25 C251 1.502(3) . ?
C27 C271 1.527(3) . ?
C27 C273 1.530(3) . ?
C27 C272 1.535(3) . ?
C31 C36 1.385(3) . ?
C31 C32 1.395(3) . ?
C32 C33 1.396(3) . ?
C33 C34 1.389(4) . ?
C33 C331 1.508(4) . ?
C34 C35 1.385(4) . ?
C35 C36 1.404(3) . ?
C35 C351 1.508(4) . ?
C37 C373 1.524(3) . ?
C37 C371 1.530(3) . ?
C37 C372 1.535(3) . ?
C51 C511 1.541(3) . ?
C511 C513 1.524(3) . ?
C511 C514 1.531(3) . ?
C511 C512 1.542(3) . ?

loop_
_cod_related_entry_id
_cod_related_entry_database
_cod_related_entry_code
1 ChemSpider 30660091
